data_2218889
loop_
_publ_author_name
'Kong, Ling-Qian'
'Qiao, Yan'
'Zhang, Ji-Dong'

_publ_section_title
;
 5-(Chloromethyl)quinolin-8-yl acetate
;
_journal_coeditor_code BI2295
_journal_issue 8
_journal_name_full 'Acta Crystallographica Section E'
_journal_page_first o1519
_journal_paper_doi 10.1107/S1600536808021788
_journal_volume 64
_journal_year 2008
_chemical_formula_iupac 'C12 H10 Cl N O2'
_chemical_formula_moiety 'C12 H10 Cl N O2'
_chemical_formula_sum 'C12 H10 Cl N O2'
_chemical_formula_weight 235.66
_chemical_melting_point 400
_chemical_name_systematic
;
5-(Chloromethyl)quinolin-8-yl acetate
;
_space_group_IT_number 2
_symmetry_cell_setting triclinic
_symmetry_space_group_name_Hall '-P 1'
_symmetry_space_group_name_H-M 'P -1'
_atom_sites_solution_hydrogens geom
_atom_sites_solution_primary direct
_atom_sites_solution_secondary difmap
_cell_angle_alpha 105.073(4)
_cell_angle_beta 94.1050(10)
_cell_angle_gamma 90.815(2)
_cell_formula_units_Z 4
_cell_length_a 9.2299(10)
_cell_length_b 11.0042(13)
_cell_length_c 11.2429(13)
_cell_measurement_reflns_used 3502
_cell_measurement_temperature 295
_cell_measurement_theta_max 28.20
_cell_measurement_theta_min 2.21
_cell_volume 1099.2(2)
_computing_cell_refinement 'SAINT (Siemens, 1996)'
_computing_data_collection 'SMART (Siemens, 1996)'
_computing_data_reduction 'SAINT (Siemens, 1996)'
_computing_molecular_graphics 'SHELXTL (Sheldrick, 2008)'
_computing_publication_material 'SHELXTL (Sheldrick, 2008)'
_computing_structure_refinement 'SHELXL97 (Sheldrick, 2008)'
_computing_structure_solution 'SHELXS97 (Sheldrick, 2008)'
_diffrn_ambient_temperature 295
_diffrn_measured_fraction_theta_full 0.991
_diffrn_measured_fraction_theta_max 0.991
_diffrn_measurement_device_type 'Bruker SMART CCD'
_diffrn_measurement_method '\f and \w'
_diffrn_radiation_monochromator graphite
_diffrn_radiation_source 'fine-focus sealed tube'
_diffrn_radiation_type MoK\a
_diffrn_radiation_wavelength 0.71073
_diffrn_reflns_av_R_equivalents 0.0148
_diffrn_reflns_av_sigmaI/netI 0.0251
_diffrn_reflns_limit_h_max 10
_diffrn_reflns_limit_h_min -10
_diffrn_reflns_limit_k_max 13
_diffrn_reflns_limit_k_min -12
_diffrn_reflns_limit_l_max 13
_diffrn_reflns_limit_l_min -12
_diffrn_reflns_number 5721
_diffrn_reflns_theta_full 25.05
_diffrn_reflns_theta_max 25.05
_diffrn_reflns_theta_min 1.88
_diffrn_standards_number 0
_exptl_absorpt_coefficient_mu 0.330
_exptl_absorpt_correction_T_max 0.949
_exptl_absorpt_correction_T_min 0.931
_exptl_absorpt_correction_type multi-scan
_exptl_absorpt_process_details '(SADABS; Sheldrick, 1996)'
_exptl_crystal_colour colorless
_exptl_crystal_density_diffrn 1.424
_exptl_crystal_density_method 'not measured'
_exptl_crystal_description block
_exptl_crystal_F_000 488
_exptl_crystal_size_max 0.22
_exptl_crystal_size_mid 0.18
_exptl_crystal_size_min 0.16
_refine_diff_density_max 0.194
_refine_diff_density_min -0.205
_refine_ls_extinction_method none
_refine_ls_goodness_of_fit_ref 1.043
_refine_ls_hydrogen_treatment constr
_refine_ls_matrix_type full
_refine_ls_number_parameters 289
_refine_ls_number_reflns 3843
_refine_ls_number_restraints 0
_refine_ls_restrained_S_all 1.043
_refine_ls_R_factor_all 0.0398
_refine_ls_R_factor_gt 0.0331
_refine_ls_shift/su_max 0.001
_refine_ls_shift/su_mean 0.000
_refine_ls_structure_factor_coef Fsqd
_refine_ls_weighting_details 'calc w=1/[\s^2^(Fo^2^)+(0.0471P)^2^+0.3054P] where P=(Fo^2^+2Fc^2^)/3'
_refine_ls_weighting_scheme calc
_refine_ls_wR_factor_gt 0.0900
_refine_ls_wR_factor_ref 0.0955
_reflns_number_gt 3247
_reflns_number_total 3843
_reflns_threshold_expression I>2\s(I)
_cod_data_source_file bi2295.cif
_cod_data_source_block I
_cod_database_code 2218889
_cod_database_fobs_code 2218889

loop_
_symmetry_equiv_pos_as_xyz
'x, y, z'
'-x, -y, -z'

loop_
_atom_site_type_symbol
_atom_site_label
_atom_site_fract_x
_atom_site_fract_y
_atom_site_fract_z
_atom_site_U_iso_or_equiv
_atom_site_adp_type
_atom_site_calc_flag
_atom_site_refinement_flags
_atom_site_occupancy
Cl Cl1 0.45143(5) 0.67427(5) 0.57622(4) 0.05362(15) Uani d . 1
Cl Cl2 -0.04871(6) 0.86602(4) 0.57393(5) 0.05615(16) Uani d . 1
O O1 0.52846(13) 1.00138(12) 0.17138(11) 0.0470(3) Uani d . 1
O O2 0.74973(16) 1.02523(15) 0.27180(14) 0.0658(4) Uani d . 1
O O3 0.03984(14) 0.32842(11) 0.17193(12) 0.0491(3) Uani d . 1
O O4 0.25535(16) 0.36297(15) 0.28101(15) 0.0665(4) Uani d . 1
N N1 0.60339(17) 0.75273(15) 0.11659(13) 0.0479(4) Uani d . 1
N N2 0.11712(16) 0.54988(15) 0.11822(13) 0.0459(4) Uani d . 1
C C1 0.6356(2) 0.6329(2) 0.09146(18) 0.0565(5) Uani d . 1
H H1 0.6942 0.6023 0.0270 0.068 Uiso calc R 1
C C2 0.5871(2) 0.54890(18) 0.15594(19) 0.0566(5) Uani d . 1
H H2 0.6132 0.4652 0.1338 0.068 Uiso calc R 1
C C3 0.5019(2) 0.59019(17) 0.25069(17) 0.0478(4) Uani d . 1
H H3 0.4689 0.5351 0.2938 0.057 Uiso calc R 1
C C4 0.46384(17) 0.71804(15) 0.28332(15) 0.0376(4) Uani d . 1
C C5 0.37582(18) 0.77105(17) 0.38191(15) 0.0400(4) Uani d . 1
C C6 0.3457(2) 0.89608(18) 0.40698(17) 0.0472(4) Uani d . 1
H H6 0.2883 0.9305 0.4713 0.057 Uiso calc R 1
C C7 0.3996(2) 0.97351(17) 0.33765(17) 0.0471(4) Uani d . 1
H H7 0.3782 1.0584 0.3562 0.057 Uiso calc R 1
C C8 0.48297(18) 0.92409(16) 0.24364(15) 0.0393(4) Uani d . 1
C C9 0.51836(17) 0.79539(16) 0.21255(15) 0.0374(4) Uani d . 1
C C10 0.3155(2) 0.6929(2) 0.45894(18) 0.0502(5) Uani d . 1
H H10A 0.2836 0.6108 0.4065 0.060 Uiso calc R 1
H H10B 0.2319 0.7332 0.4979 0.060 Uiso calc R 1
C C11 0.6674(2) 1.04787(17) 0.19412(17) 0.0462(4) Uani d . 1
C C12 0.6965(3) 1.1301(2) 0.1117(2) 0.0681(6) Uani d . 1
H H12A 0.6399 1.2041 0.1332 0.102 Uiso calc R 1
H H12B 0.6704 1.0851 0.0274 0.102 Uiso calc R 1
H H12C 0.7979 1.1542 0.1213 0.102 Uiso calc R 1
C C13 0.1446(2) 0.6560(2) 0.09004(18) 0.0542(5) Uani d . 1
H H13 0.2051 0.6536 0.0268 0.065 Uiso calc R 1
C C14 0.0896(2) 0.7722(2) 0.14814(19) 0.0557(5) Uani d . 1
H H14 0.1119 0.8437 0.1226 0.067 Uiso calc R 1
C C15 0.0033(2) 0.77951(17) 0.24219(17) 0.0485(4) Uani d . 1
H H15 -0.0332 0.8563 0.2826 0.058 Uiso calc R 1
C C16 -0.03079(17) 0.66915(16) 0.27844(15) 0.0382(4) Uani d . 1
C C17 -0.11980(18) 0.66651(17) 0.37671(16) 0.0418(4) Uani d . 1
C C18 -0.1492(2) 0.55457(19) 0.40301(17) 0.0502(5) Uani d . 1
H H18 -0.2071 0.5533 0.4671 0.060 Uiso calc R 1
C C19 -0.0938(2) 0.44153(18) 0.33514(17) 0.0490(4) Uani d . 1
H H19 -0.1159 0.3661 0.3535 0.059 Uiso calc R 1
C C20 -0.00775(18) 0.44301(16) 0.24263(16) 0.0411(4) Uani d . 1
C C21 0.02808(17) 0.55580(16) 0.21112(14) 0.0373(4) Uani d . 1
C C22 -0.1815(2) 0.78404(19) 0.45259(18) 0.0527(5) Uani d . 1
H H22A -0.2676 0.7626 0.4887 0.063 Uiso calc R 1
H H22B -0.2098 0.8385 0.4001 0.063 Uiso calc R 1
C C23 0.1777(2) 0.29749(18) 0.19924(18) 0.0472(4) Uani d . 1
C C24 0.2111(3) 0.1743(2) 0.1156(2) 0.0684(6) Uani d . 1
H H24A 0.2125 0.1823 0.0326 0.103 Uiso calc R 1
H H24B 0.1380 0.1123 0.1183 0.103 Uiso calc R 1
H H24C 0.3044 0.1486 0.1417 0.103 Uiso calc R 1

loop_
_atom_site_aniso_label
_atom_site_aniso_U_11
_atom_site_aniso_U_22
_atom_site_aniso_U_33
_atom_site_aniso_U_12
_atom_site_aniso_U_13
_atom_site_aniso_U_23
Cl1 0.0594(3) 0.0552(3) 0.0514(3) -0.0014(2) -0.0012(2) 0.0249(2)
Cl2 0.0605(3) 0.0447(3) 0.0550(3) 0.0013(2) 0.0009(2) -0.0007(2)
O1 0.0496(7) 0.0482(7) 0.0475(7) -0.0055(6) -0.0013(6) 0.0223(6)
O2 0.0525(8) 0.0773(10) 0.0691(9) -0.0129(7) -0.0105(7) 0.0268(8)
O3 0.0510(7) 0.0381(7) 0.0513(7) 0.0055(5) -0.0045(6) 0.0015(5)
O4 0.0501(8) 0.0702(10) 0.0749(10) 0.0054(7) -0.0100(7) 0.0154(8)
N1 0.0495(9) 0.0516(9) 0.0409(8) 0.0002(7) 0.0078(7) 0.0081(7)
N2 0.0447(8) 0.0536(9) 0.0374(8) 0.0020(7) 0.0028(6) 0.0082(7)
C1 0.0581(12) 0.0583(13) 0.0464(11) 0.0065(10) 0.0095(9) 0.0000(9)
C2 0.0626(13) 0.0410(10) 0.0609(12) 0.0075(9) 0.0013(10) 0.0043(9)
C3 0.0507(11) 0.0403(10) 0.0521(11) -0.0017(8) -0.0036(9) 0.0140(8)
C4 0.0341(8) 0.0393(9) 0.0383(8) -0.0027(7) -0.0046(7) 0.0105(7)
C5 0.0329(9) 0.0483(10) 0.0406(9) -0.0023(7) -0.0018(7) 0.0161(8)
C6 0.0464(10) 0.0529(11) 0.0434(10) 0.0076(8) 0.0101(8) 0.0124(8)
C7 0.0525(11) 0.0387(9) 0.0500(10) 0.0065(8) 0.0045(8) 0.0110(8)
C8 0.0389(9) 0.0414(9) 0.0390(9) -0.0044(7) -0.0031(7) 0.0150(7)
C9 0.0345(9) 0.0417(9) 0.0344(8) -0.0029(7) -0.0029(7) 0.0090(7)
C10 0.0404(10) 0.0624(12) 0.0529(11) -0.0043(8) 0.0020(8) 0.0247(9)
C11 0.0500(11) 0.0407(10) 0.0449(10) -0.0059(8) 0.0058(9) 0.0054(8)
C12 0.0832(16) 0.0607(13) 0.0636(13) -0.0206(11) 0.0130(12) 0.0212(11)
C13 0.0519(11) 0.0681(14) 0.0444(10) -0.0022(10) 0.0078(9) 0.0171(9)
C14 0.0616(12) 0.0541(12) 0.0553(12) -0.0078(9) 0.0003(10) 0.0231(10)
C15 0.0516(11) 0.0388(10) 0.0530(11) 0.0007(8) -0.0022(9) 0.0103(8)
C16 0.0338(8) 0.0393(9) 0.0379(9) -0.0004(7) -0.0052(7) 0.0060(7)
C17 0.0352(9) 0.0435(10) 0.0423(9) 0.0017(7) -0.0002(7) 0.0044(7)
C18 0.0477(11) 0.0554(11) 0.0463(10) -0.0038(8) 0.0102(8) 0.0095(9)
C19 0.0541(11) 0.0433(10) 0.0509(10) -0.0041(8) 0.0037(9) 0.0149(8)
C20 0.0403(9) 0.0363(9) 0.0420(9) 0.0025(7) -0.0052(7) 0.0041(7)
C21 0.0315(8) 0.0426(9) 0.0347(8) 0.0008(7) -0.0042(7) 0.0062(7)
C22 0.0436(10) 0.0556(12) 0.0526(11) 0.0065(8) 0.0040(8) 0.0022(9)
C23 0.0489(11) 0.0473(10) 0.0504(11) 0.0072(8) 0.0062(9) 0.0207(9)
C24 0.0816(16) 0.0563(13) 0.0728(14) 0.0253(11) 0.0222(12) 0.0209(11)

loop_
_atom_type_symbol
_atom_type_description
_atom_type_scat_dispersion_real
_atom_type_scat_dispersion_imag
_atom_type_scat_source
C C 0.0033 0.0016 'International Tables Vol C Tables 4.2.6.8 and 6.1.1.4'
H H 0.0000 0.0000 'International Tables Vol C Tables 4.2.6.8 and 6.1.1.4'
N N 0.0061 0.0033 'International Tables Vol C Tables 4.2.6.8 and 6.1.1.4'
O O 0.0106 0.0060 'International Tables Vol C Tables 4.2.6.8 and 6.1.1.4'
Cl Cl 0.1484 0.1585 'International Tables Vol C Tables 4.2.6.8 and 6.1.1.4'

loop_
_geom_angle_atom_site_label_1
_geom_angle_atom_site_label_2
_geom_angle_atom_site_label_3
_geom_angle
C11 O1 C8 117.15(14)
C23 O3 C20 117.00(14)
C1 N1 C9 116.68(16)
C13 N2 C21 116.52(16)
N1 C1 C2 123.99(18)
N1 C1 H1 118.0
C2 C1 H1 118.0
C3 C2 C1 119.73(18)
C3 C2 H2 120.1
C1 C2 H2 120.1
C2 C3 C4 119.31(18)
C2 C3 H3 120.3
C4 C3 H3 120.3
C9 C4 C3 116.66(16)
C9 C4 C5 119.63(15)
C3 C4 C5 123.71(16)
C6 C5 C4 119.42(16)
C6 C5 C10 119.06(16)
C4 C5 C10 121.51(16)
C5 C6 C7 121.35(16)
C5 C6 H6 119.3
C7 C6 H6 119.3
C8 C7 C6 119.72(17)
C8 C7 H7 120.1
C6 C7 H7 120.1
C7 C8 O1 118.65(16)
C7 C8 C9 121.91(16)
O1 C8 C9 119.34(15)
N1 C9 C4 123.63(16)
N1 C9 C8 118.41(15)
C4 C9 C8 117.96(15)
C5 C10 Cl1 110.54(12)
C5 C10 H10A 109.5
Cl1 C10 H10A 109.5
C5 C10 H10B 109.5
Cl1 C10 H10B 109.5
H10A C10 H10B 108.1
O2 C11 O1 122.74(17)
O2 C11 C12 127.10(19)
O1 C11 C12 110.15(17)
C11 C12 H12A 109.5
C11 C12 H12B 109.5
H12A C12 H12B 109.5
C11 C12 H12C 109.5
H12A C12 H12C 109.5
H12B C12 H12C 109.5
N2 C13 C14 124.74(18)
N2 C13 H13 117.6
C14 C13 H13 117.6
C15 C14 C13 119.15(19)
C15 C14 H14 120.4
C13 C14 H14 120.4
C14 C15 C16 119.46(18)
C14 C15 H15 120.3
C16 C15 H15 120.3
C15 C16 C21 116.61(16)
C15 C16 C17 123.98(16)
C21 C16 C17 119.42(16)
C18 C17 C16 119.63(16)
C18 C17 C22 118.87(17)
C16 C17 C22 121.50(17)
C17 C18 C19 121.30(17)
C17 C18 H18 119.4
C19 C18 H18 119.4
C20 C19 C18 119.64(18)
C20 C19 H19 120.2
C18 C19 H19 120.2
C19 C20 O3 118.62(16)
C19 C20 C21 122.02(16)
O3 C20 C21 119.26(15)
N2 C21 C20 118.54(15)
N2 C21 C16 123.49(16)
C20 C21 C16 117.98(15)
C17 C22 Cl2 110.29(13)
C17 C22 H22A 109.6
Cl2 C22 H22A 109.6
C17 C22 H22B 109.6
Cl2 C22 H22B 109.6
H22A C22 H22B 108.1
O4 C23 O3 122.23(17)
O4 C23 C24 127.61(19)
O3 C23 C24 110.15(18)
C23 C24 H24A 109.5
C23 C24 H24B 109.5
H24A C24 H24B 109.5
C23 C24 H24C 109.5
H24A C24 H24C 109.5
H24B C24 H24C 109.5

loop_
_geom_bond_atom_site_label_1
_geom_bond_atom_site_label_2
_geom_bond_distance
Cl1 C10 1.8072(19)
Cl2 C22 1.807(2)
O1 C11 1.356(2)
O1 C8 1.399(2)
O2 C11 1.194(2)
O3 C23 1.357(2)
O3 C20 1.400(2)
O4 C23 1.193(2)
N1 C1 1.318(3)
N1 C9 1.367(2)
N2 C13 1.313(3)
N2 C21 1.364(2)
C1 C2 1.402(3)
C1 H1 0.930
C2 C3 1.356(3)
C2 H2 0.930
C3 C4 1.415(2)
C3 H3 0.930
C4 C9 1.417(2)
C4 C5 1.427(2)
C5 C6 1.367(3)
C5 C10 1.497(2)
C6 C7 1.404(3)
C6 H6 0.930
C7 C8 1.354(2)
C7 H7 0.930
C8 C9 1.417(2)
C10 H10A 0.970
C10 H10B 0.970
C11 C12 1.488(3)
C12 H12A 0.960
C12 H12B 0.960
C12 H12C 0.960
C13 C14 1.397(3)
C13 H13 0.930
C14 C15 1.355(3)
C14 H14 0.930
C15 C16 1.416(3)
C15 H15 0.930
C16 C21 1.418(2)
C16 C17 1.429(2)
C17 C18 1.367(3)
C17 C22 1.497(2)
C18 C19 1.404(3)
C18 H18 0.930
C19 C20 1.356(3)
C19 H19 0.930
C20 C21 1.417(2)
C22 H22A 0.970
C22 H22B 0.970
C23 C24 1.486(3)
C24 H24A 0.960
C24 H24B 0.960
C24 H24C 0.960

loop_
_geom_torsion_atom_site_label_1
_geom_torsion_atom_site_label_2
_geom_torsion_atom_site_label_3
_geom_torsion_atom_site_label_4
_geom_torsion
C9 N1 C1 C2 0.6(3)
N1 C1 C2 C3 -0.2(3)
C1 C2 C3 C4 -0.3(3)
C2 C3 C4 C9 0.2(2)
C2 C3 C4 C5 -179.53(17)
C9 C4 C5 C6 -0.2(2)
C3 C4 C5 C6 179.55(16)
C9 C4 C5 C10 179.84(15)
C3 C4 C5 C10 -0.4(2)
C4 C5 C6 C7 0.0(3)
C10 C5 C6 C7 179.96(17)
C5 C6 C7 C8 0.2(3)
C6 C7 C8 O1 176.36(15)
C6 C7 C8 C9 -0.1(3)
C11 O1 C8 C7 102.11(19)
C11 O1 C8 C9 -81.32(19)
C1 N1 C9 C4 -0.6(3)
C1 N1 C9 C8 179.11(16)
C3 C4 C9 N1 0.2(2)
C5 C4 C9 N1 180.00(15)
C3 C4 C9 C8 -179.53(15)
C5 C4 C9 C8 0.3(2)
C7 C8 C9 N1 -179.84(16)
O1 C8 C9 N1 3.7(2)
C7 C8 C9 C4 -0.1(2)
O1 C8 C9 C4 -176.54(14)
C6 C5 C10 Cl1 -99.09(17)
C4 C5 C10 Cl1 80.86(18)
C8 O1 C11 O2 0.1(3)
C8 O1 C11 C12 -178.64(16)
C21 N2 C13 C14 0.0(3)
N2 C13 C14 C15 1.2(3)
C13 C14 C15 C16 -0.8(3)
C14 C15 C16 C21 -0.7(2)
C14 C15 C16 C17 179.58(17)
C15 C16 C17 C18 178.55(17)
C21 C16 C17 C18 -1.2(2)
C15 C16 C17 C22 -1.8(3)
C21 C16 C17 C22 178.48(15)
C16 C17 C18 C19 -0.1(3)
C22 C17 C18 C19 -179.78(17)
C17 C18 C19 C20 0.9(3)
C18 C19 C20 O3 -176.61(16)
C18 C19 C20 C21 -0.3(3)
C23 O3 C20 C19 -100.93(19)
C23 O3 C20 C21 82.69(19)
C13 N2 C21 C20 178.39(16)
C13 N2 C21 C16 -1.7(2)
C19 C20 C21 N2 178.97(16)
O3 C20 C21 N2 -4.8(2)
C19 C20 C21 C16 -0.9(2)
O3 C20 C21 C16 175.30(14)
C15 C16 C21 N2 2.0(2)
C17 C16 C21 N2 -178.21(15)
C15 C16 C21 C20 -178.08(15)
C17 C16 C21 C20 1.7(2)
C18 C17 C22 Cl2 96.61(18)
C16 C17 C22 Cl2 -83.08(19)
C20 O3 C23 O4 1.3(3)
C20 O3 C23 C24 -179.61(16)

loop_
_cod_related_entry_id
_cod_related_entry_database
_cod_related_entry_code
1 ChemSpider 24740419
